data_4108107
loop_
_publ_author_name
'Liang Deng'
'R. H. Holm'

_publ_section_title
;
 Stabilization of Fully Reduced Iron-Sulfur Clusters by Carbene Ligation:
 The [FenSn]0 Oxidation Levels (n= 4, 8)
;
_journal_name_full 'Journal of the American Chemical Society'
_journal_page_first 9878
_journal_page_last 9886
_journal_paper_doi 10.1021/ja802111w
_journal_volume 130
_journal_year 2008
_chemical_formula_sum 'C66 H120 Fe8 N12 S8'
_chemical_formula_weight 1785.02
_chemical_name_systematic
; 
 ? 
;
_space_group_IT_number 2
_symmetry_cell_setting triclinic
_symmetry_space_group_name_Hall '-P 1'
_symmetry_space_group_name_H-M 'P -1'
_atom_sites_solution_hydrogens geom
_atom_sites_solution_primary direct
_atom_sites_solution_secondary difmap
_audit_creation_method SHELXL-97
_cell_angle_alpha 106.4680(10)
_cell_angle_beta 95.7910(10)
_cell_angle_gamma 92.2060(10)
_cell_formula_units_Z 1
_cell_length_a 11.7881(7)
_cell_length_b 14.1107(8)
_cell_length_c 15.4500(8)
_cell_measurement_reflns_used 4453
_cell_measurement_temperature 193(2)
_cell_measurement_theta_max 27.76
_cell_measurement_theta_min 2.32
_cell_volume 2445.9(2)
_computing_structure_refinement 'SHELXL-97 (Sheldrick, 1997)'
_computing_structure_solution 'SHELXS-97 (Sheldrick, 1990)'
_diffrn_ambient_temperature 193(2)
_diffrn_measured_fraction_theta_full 0.996
_diffrn_measured_fraction_theta_max 0.996
_diffrn_radiation_monochromator graphite
_diffrn_radiation_source 'fine-focus sealed tube'
_diffrn_radiation_type MoK\a
_diffrn_radiation_wavelength 0.71073
_diffrn_reflns_av_R_equivalents 0.0280
_diffrn_reflns_av_sigmaI/netI 0.0675
_diffrn_reflns_limit_h_max 14
_diffrn_reflns_limit_h_min -13
_diffrn_reflns_limit_k_max 10
_diffrn_reflns_limit_k_min -16
_diffrn_reflns_limit_l_max 18
_diffrn_reflns_limit_l_min -18
_diffrn_reflns_number 13950
_diffrn_reflns_theta_full 25.01
_diffrn_reflns_theta_max 25.01
_diffrn_reflns_theta_min 1.38
_exptl_absorpt_coefficient_mu 1.359
_exptl_absorpt_correction_T_max 0.8990
_exptl_absorpt_correction_T_min 0.8761
_exptl_absorpt_correction_type SADABS
_exptl_crystal_colour black
_exptl_crystal_density_diffrn 1.212
_exptl_crystal_description block
_exptl_crystal_F_000 936
_exptl_crystal_size_max 0.10
_exptl_crystal_size_mid 0.10
_exptl_crystal_size_min 0.08
_refine_diff_density_max 1.056
_refine_diff_density_min -0.420
_refine_diff_density_rms 0.128
_refine_ls_extinction_method none
_refine_ls_goodness_of_fit_ref 1.113
_refine_ls_hydrogen_treatment mixed
_refine_ls_matrix_type full
_refine_ls_number_parameters 442
_refine_ls_number_reflns 8565
_refine_ls_number_restraints 0
_refine_ls_restrained_S_all 1.113
_refine_ls_R_factor_all 0.0711
_refine_ls_R_factor_gt 0.0511
_refine_ls_shift/su_max 0.001
_refine_ls_shift/su_mean 0.000
_refine_ls_structure_factor_coef Fsqd
_refine_ls_weighting_details 'calc w=1/[\s^2^(Fo^2^)+(0.1067P)^2^+0.0000P] where P=(Fo^2^+2Fc^2^)/3'
_refine_ls_weighting_scheme calc
_refine_ls_wR_factor_gt 0.1892
_refine_ls_wR_factor_ref 0.2027
_reflns_number_gt 5978
_reflns_number_total 8565
_reflns_threshold_expression >2sigma(I)
_cod_data_source_file ja802111w-file003_2.cif
_cod_data_source_block 4
_cod_database_code 4108107

loop_
_symmetry_equiv_pos_as_xyz
'x, y, z'
'-x, -y, -z'

loop_
_atom_site_label
_atom_site_type_symbol
_atom_site_fract_x
_atom_site_fract_y
_atom_site_fract_z
_atom_site_U_iso_or_equiv
_atom_site_adp_type
_atom_site_occupancy
_atom_site_symmetry_multiplicity
_atom_site_calc_flag
_atom_site_refinement_flags
Fe1 Fe 0.49641(7) 0.03498(6) 0.42149(5) 0.0328(2) Uani 1 1 d .
Fe2 Fe 0.37866(7) 0.19004(6) 0.47453(5) 0.0356(2) Uani 1 1 d .
Fe3 Fe 0.40343(8) 0.12084(7) 0.29269(6) 0.0401(3) Uani 1 1 d .
Fe4 Fe 0.28005(7) 0.01032(6) 0.37874(5) 0.0366(2) Uani 1 1 d .
S1 S 0.64012(12) -0.05205(10) 0.46778(9) 0.0342(3) Uani 1 1 d .
S2 S 0.40965(13) -0.04563(11) 0.27564(10) 0.0402(4) Uani 1 1 d .
S3 S 0.54747(13) 0.19071(11) 0.41040(10) 0.0400(4) Uani 1 1 d .
S4 S 0.23531(13) 0.16039(12) 0.35307(10) 0.0418(4) Uani 1 1 d .
C1 C 0.3803(5) 0.3297(4) 0.5752(4) 0.0400(14) Uani 1 1 d .
C2 C 0.4366(6) 0.1605(5) 0.1789(4) 0.0449(15) Uani 1 1 d .
C3 C 0.1354(5) -0.0899(4) 0.3522(4) 0.0411(14) Uani 1 1 d .
C4 C 0.5049(6) 0.2851(5) 0.6939(4) 0.0475(16) Uani 1 1 d .
H4A H 0.4818 0.2175 0.6517 0.057 Uiso 1 1 calc R
C5 C 0.4770(8) 0.2827(6) 0.7873(5) 0.068(2) Uani 1 1 d .
H5A H 0.5157 0.3405 0.8337 0.102 Uiso 1 1 calc R
H5B H 0.5031 0.2220 0.7993 0.102 Uiso 1 1 calc R
H5C H 0.3942 0.2840 0.7892 0.102 Uiso 1 1 calc R
C6 C 0.6313(6) 0.3027(6) 0.6909(6) 0.071(2) Uani 1 1 d .
H6A H 0.6443 0.3095 0.6312 0.107 Uiso 1 1 calc R
H6B H 0.6712 0.2466 0.7014 0.107 Uiso 1 1 calc R
H6C H 0.6606 0.3635 0.7382 0.107 Uiso 1 1 calc R
C7 C 0.3441(9) 0.4776(8) 0.4315(6) 0.098(3) Uani 1 1 d .
H7A H 0.3550 0.5474 0.4674 0.146 Uiso 1 1 calc R
H7B H 0.3030 0.4724 0.3717 0.146 Uiso 1 1 calc R
H7C H 0.4187 0.4501 0.4238 0.146 Uiso 1 1 calc R
C8 C 0.2744(7) 0.4196(5) 0.4807(5) 0.066(2) Uani 1 1 d .
H8A H 0.2615 0.3503 0.4398 0.080 Uiso 1 1 calc R
C9 C 0.1536(8) 0.4584(8) 0.4957(7) 0.098(3) Uani 1 1 d .
H9A H 0.1238 0.4360 0.5440 0.148 Uiso 1 1 calc R
H9B H 0.1019 0.4327 0.4393 0.148 Uiso 1 1 calc R
H9C H 0.1594 0.5310 0.5132 0.148 Uiso 1 1 calc R
C10 C 0.3688(7) 0.4922(5) 0.6437(5) 0.0595(19) Uani 1 1 d .
C11 C 0.4314(7) 0.4557(5) 0.7021(5) 0.059(2) Uani 1 1 d .
C12 C 0.4899(10) 0.5092(6) 0.7959(6) 0.107(4) Uani 1 1 d .
H12A H 0.4755 0.5796 0.8107 0.160 Uiso 1 1 calc R
H12B H 0.5724 0.5020 0.7973 0.160 Uiso 1 1 calc R
H12C H 0.4599 0.4806 0.8405 0.160 Uiso 1 1 calc R
C13 C 0.3379(9) 0.5998(5) 0.6565(6) 0.087(3) Uani 1 1 d .
H13A H 0.3696 0.6406 0.7174 0.130 Uiso 1 1 calc R
H13B H 0.2546 0.6021 0.6497 0.130 Uiso 1 1 calc R
H13C H 0.3700 0.6252 0.6107 0.130 Uiso 1 1 calc R
C14 C 0.6292(6) 0.0971(5) 0.1749(5) 0.0577(18) Uani 1 1 d .
H14A H 0.6058 0.0837 0.2310 0.069 Uiso 1 1 calc R
C15 C 0.7420(7) 0.1553(6) 0.2032(6) 0.081(3) Uani 1 1 d .
H15A H 0.7699 0.1700 0.1504 0.121 Uiso 1 1 calc R
H15B H 0.7970 0.1168 0.2282 0.121 Uiso 1 1 calc R
H15C H 0.7332 0.2175 0.2497 0.121 Uiso 1 1 calc R
C16 C 0.6349(10) -0.0029(7) 0.1076(7) 0.114(4) Uani 1 1 d .
H16A H 0.5599 -0.0395 0.0962 0.171 Uiso 1 1 calc R
H16B H 0.6919 -0.0400 0.1322 0.171 Uiso 1 1 calc R
H16C H 0.6564 0.0057 0.0505 0.171 Uiso 1 1 calc R
C17 C 0.2513(7) 0.2273(6) 0.1463(5) 0.065(2) Uani 1 1 d .
H17A H 0.2352 0.1972 0.1955 0.078 Uiso 1 1 calc R
C18 C 0.2329(11) 0.3360(9) 0.1836(9) 0.144(5) Uani 1 1 d .
H18A H 0.3011 0.3700 0.2235 0.215 Uiso 1 1 calc R
H18B H 0.1669 0.3435 0.2182 0.215 Uiso 1 1 calc R
H18C H 0.2186 0.3650 0.1332 0.215 Uiso 1 1 calc R
C19 C 0.1692(9) 0.1755(9) 0.0678(6) 0.112(4) Uani 1 1 d .
H19A H 0.1719 0.2087 0.0201 0.168 Uiso 1 1 calc R
H19B H 0.0920 0.1765 0.0862 0.168 Uiso 1 1 calc R
H19C H 0.1887 0.1068 0.0444 0.168 Uiso 1 1 calc R
C20 C 0.4321(7) 0.2282(5) 0.0633(4) 0.0584(19) Uani 1 1 d .
C21 C 0.5339(7) 0.1928(6) 0.0705(4) 0.0572(18) Uani 1 1 d .
C22 C 0.3858(8) 0.2811(7) -0.0038(5) 0.081(3) Uani 1 1 d .
H22A H 0.4441 0.3307 -0.0077 0.121 Uiso 1 1 calc R
H22B H 0.3175 0.3139 0.0166 0.121 Uiso 1 1 calc R
H22C H 0.3660 0.2330 -0.0637 0.121 Uiso 1 1 calc R
C23 C 0.6304(8) 0.1886(8) 0.0108(6) 0.091(3) Uani 1 1 d .
H23A H 0.6130 0.2279 -0.0314 0.137 Uiso 1 1 calc R
H23B H 0.6378 0.1196 -0.0237 0.137 Uiso 1 1 calc R
H23C H 0.7023 0.2155 0.0492 0.137 Uiso 1 1 calc R
C24 C 0.1438(6) -0.1463(5) 0.4909(4) 0.0496(16) Uani 1 1 d .
H24A H 0.2254 -0.1215 0.4950 0.060 Uiso 1 1 calc R
C25 C 0.0939(7) -0.0781(6) 0.5728(5) 0.071(2) Uani 1 1 d .
H25A H 0.0962 -0.0102 0.5681 0.106 Uiso 1 1 calc R
H25B H 0.1391 -0.0793 0.6292 0.106 Uiso 1 1 calc R
H25C H 0.0145 -0.1013 0.5730 0.106 Uiso 1 1 calc R
C26 C 0.1455(6) -0.2526(5) 0.4967(6) 0.069(2) Uani 1 1 d .
H26A H 0.0704 -0.2739 0.5094 0.103 Uiso 1 1 calc R
H26B H 0.2038 -0.2556 0.5456 0.103 Uiso 1 1 calc R
H26C H 0.1634 -0.2964 0.4388 0.103 Uiso 1 1 calc R
C27 C 0.0866(6) -0.0734(6) 0.1996(4) 0.0569(18) Uani 1 1 d .
H27A H 0.1617 -0.0337 0.2193 0.068 Uiso 1 1 calc R
C28 C 0.0004(7) -0.0029(7) 0.1758(5) 0.075(2) Uani 1 1 d .
H28A H -0.0686 -0.0416 0.1409 0.113 Uiso 1 1 calc R
H28B H 0.0346 0.0349 0.1395 0.113 Uiso 1 1 calc R
H28C H -0.0198 0.0429 0.2319 0.113 Uiso 1 1 calc R
C29 C 0.1043(7) -0.1577(7) 0.1195(5) 0.082(3) Uani 1 1 d .
H29A H 0.1630 -0.1980 0.1374 0.122 Uiso 1 1 calc R
H29B H 0.1290 -0.1318 0.0713 0.122 Uiso 1 1 calc R
H29C H 0.0324 -0.1986 0.0970 0.122 Uiso 1 1 calc R
C30 C -0.0387(6) -0.1601(6) 0.2820(5) 0.0559(18) Uani 1 1 d .
C31 C -0.0233(5) -0.1809(5) 0.3616(5) 0.0526(17) Uani 1 1 d .
C32 C -0.1069(6) -0.2360(6) 0.4044(6) 0.075(2) Uani 1 1 d .
H32A H -0.1852 -0.2336 0.3774 0.113 Uiso 1 1 calc R
H32B H -0.1006 -0.2043 0.4700 0.113 Uiso 1 1 calc R
H32C H -0.0881 -0.3052 0.3928 0.113 Uiso 1 1 calc R
C33 C -0.1435(7) -0.1851(8) 0.2139(6) 0.091(3) Uani 1 1 d .
H33A H -0.1842 -0.2453 0.2180 0.137 Uiso 1 1 calc R
H33B H -0.1211 -0.1963 0.1526 0.137 Uiso 1 1 calc R
H33C H -0.1936 -0.1302 0.2267 0.137 Uiso 1 1 calc R
N1 N 0.4373(5) 0.3553(4) 0.6584(3) 0.0455(13) Uani 1 1 d .
N2 N 0.3371(5) 0.4134(4) 0.5655(4) 0.0475(13) Uani 1 1 d .
N3 N 0.5373(5) 0.1529(4) 0.1437(4) 0.0528(14) Uani 1 1 d .
N4 N 0.3712(5) 0.2086(4) 0.1315(3) 0.0515(14) Uani 1 1 d .
N5 N 0.0863(4) -0.1380(4) 0.4034(3) 0.0403(12) Uani 1 1 d .
N6 N 0.0586(4) -0.1053(4) 0.2766(3) 0.0472(13) Uani 1 1 d .

loop_
_atom_site_aniso_label
_atom_site_aniso_U_11
_atom_site_aniso_U_22
_atom_site_aniso_U_33
_atom_site_aniso_U_23
_atom_site_aniso_U_13
_atom_site_aniso_U_12
Fe1 0.0365(5) 0.0322(5) 0.0326(4) 0.0147(4) 0.0009(3) 0.0051(4)
Fe2 0.0421(5) 0.0318(5) 0.0351(5) 0.0126(4) 0.0039(4) 0.0079(4)
Fe3 0.0455(5) 0.0441(5) 0.0366(5) 0.0199(4) 0.0052(4) 0.0112(4)
Fe4 0.0351(5) 0.0383(5) 0.0376(5) 0.0151(4) -0.0008(4) 0.0017(4)
S1 0.0369(8) 0.0343(8) 0.0342(8) 0.0148(6) 0.0019(6) 0.0053(6)
S2 0.0457(9) 0.0381(8) 0.0358(8) 0.0102(7) 0.0007(7) 0.0062(7)
S3 0.0408(9) 0.0370(8) 0.0458(9) 0.0180(7) 0.0040(7) 0.0017(7)
S4 0.0425(9) 0.0464(9) 0.0413(8) 0.0203(7) 0.0024(7) 0.0122(7)
C1 0.050(4) 0.031(3) 0.043(4) 0.013(3) 0.016(3) 0.008(3)
C2 0.055(4) 0.048(4) 0.039(3) 0.023(3) 0.007(3) 0.013(3)
C3 0.036(3) 0.041(3) 0.044(3) 0.010(3) 0.004(3) 0.003(3)
C4 0.060(4) 0.036(3) 0.046(4) 0.011(3) 0.008(3) 0.004(3)
C5 0.096(6) 0.060(5) 0.054(4) 0.021(4) 0.017(4) 0.018(4)
C6 0.054(5) 0.073(5) 0.092(6) 0.031(5) 0.008(4) 0.004(4)
C7 0.102(8) 0.126(9) 0.090(7) 0.065(6) 0.022(6) 0.018(6)
C8 0.082(6) 0.043(4) 0.074(5) 0.020(4) -0.005(4) 0.018(4)
C9 0.080(7) 0.100(7) 0.133(9) 0.063(7) 0.004(6) 0.021(6)
C10 0.079(5) 0.036(4) 0.067(5) 0.015(4) 0.024(4) 0.007(4)
C11 0.091(6) 0.033(4) 0.050(4) 0.004(3) 0.015(4) 0.005(4)
C12 0.177(11) 0.041(5) 0.078(6) -0.012(4) -0.013(7) 0.001(6)
C13 0.131(9) 0.036(4) 0.094(6) 0.012(4) 0.029(6) 0.024(5)
C14 0.065(5) 0.060(5) 0.054(4) 0.019(4) 0.017(4) 0.023(4)
C15 0.072(6) 0.078(6) 0.089(6) 0.020(5) 0.002(5) 0.024(5)
C16 0.117(9) 0.071(6) 0.131(9) -0.007(6) -0.001(7) 0.041(6)
C17 0.071(5) 0.089(6) 0.047(4) 0.031(4) 0.011(4) 0.032(4)
C18 0.141(11) 0.133(10) 0.174(13) 0.042(9) 0.077(10) 0.083(9)
C19 0.082(7) 0.177(12) 0.079(7) 0.041(7) 0.009(6) 0.010(7)
C20 0.081(6) 0.056(4) 0.040(4) 0.017(3) 0.006(4) 0.003(4)
C21 0.074(5) 0.060(5) 0.040(4) 0.016(3) 0.012(3) 0.003(4)
C22 0.103(7) 0.101(7) 0.051(5) 0.044(5) 0.008(4) 0.006(5)
C23 0.091(7) 0.135(9) 0.059(5) 0.042(6) 0.024(5) -0.004(6)
C24 0.045(4) 0.049(4) 0.058(4) 0.021(3) 0.000(3) 0.000(3)
C25 0.081(6) 0.079(6) 0.052(4) 0.015(4) 0.013(4) 0.011(5)
C26 0.054(5) 0.058(5) 0.107(6) 0.046(5) 0.002(4) -0.002(4)
C27 0.045(4) 0.077(5) 0.045(4) 0.014(4) -0.003(3) -0.002(4)
C28 0.070(6) 0.100(7) 0.064(5) 0.040(5) -0.002(4) 0.010(5)
C29 0.076(6) 0.100(7) 0.062(5) 0.013(5) 0.004(4) 0.003(5)
C30 0.039(4) 0.066(5) 0.059(4) 0.016(4) -0.002(3) -0.004(3)
C31 0.034(4) 0.054(4) 0.065(5) 0.013(4) 0.002(3) -0.004(3)
C32 0.045(4) 0.090(6) 0.095(6) 0.038(5) 0.007(4) -0.012(4)
C33 0.055(5) 0.125(8) 0.090(6) 0.038(6) -0.017(5) -0.028(5)
N1 0.060(4) 0.029(3) 0.048(3) 0.011(2) 0.009(3) 0.003(2)
N2 0.061(4) 0.035(3) 0.051(3) 0.016(3) 0.015(3) 0.009(3)
N3 0.065(4) 0.052(3) 0.044(3) 0.014(3) 0.013(3) 0.011(3)
N4 0.072(4) 0.054(3) 0.034(3) 0.019(3) 0.009(3) 0.018(3)
N5 0.032(3) 0.043(3) 0.044(3) 0.010(2) 0.003(2) 0.004(2)
N6 0.037(3) 0.056(3) 0.049(3) 0.019(3) 0.000(2) 0.001(3)

loop_
_atom_type_symbol
_atom_type_description
_atom_type_scat_dispersion_real
_atom_type_scat_dispersion_imag
_atom_type_scat_source
C C 0.0033 0.0016 'International Tables Vol C Tables 4.2.6.8 and 6.1.1.4'
H H 0.0000 0.0000 'International Tables Vol C Tables 4.2.6.8 and 6.1.1.4'
N N 0.0061 0.0033 'International Tables Vol C Tables 4.2.6.8 and 6.1.1.4'
S S 0.1246 0.1234 'International Tables Vol C Tables 4.2.6.8 and 6.1.1.4'
Fe Fe 0.3463 0.8444 'International Tables Vol C Tables 4.2.6.8 and 6.1.1.4'

loop_
_geom_angle_atom_site_label_1
_geom_angle_atom_site_label_2
_geom_angle_atom_site_label_3
_geom_angle
_geom_angle_site_symmetry_1
_geom_angle_site_symmetry_3
S1 Fe1 S3 117.20(6) . .
S1 Fe1 S2 112.11(6) . .
S3 Fe1 S2 102.33(6) . .
S1 Fe1 S1 105.73(5) . 2_656
S3 Fe1 S1 108.50(6) . 2_656
S2 Fe1 S1 110.98(6) . 2_656
S1 Fe1 Fe4 137.35(5) . .
S3 Fe1 Fe4 105.43(5) . .
S2 Fe1 Fe4 56.44(5) . .
S1 Fe1 Fe4 56.41(4) 2_656 .
S1 Fe1 Fe2 143.82(5) . .
S3 Fe1 Fe2 55.55(5) . .
S2 Fe1 Fe2 103.89(5) . .
S1 Fe1 Fe2 55.91(4) 2_656 .
Fe4 Fe1 Fe2 62.89(3) . .
S1 Fe1 Fe3 148.23(5) . .
S3 Fe1 Fe3 53.50(4) . .
S2 Fe1 Fe3 52.66(4) . .
S1 Fe1 Fe3 105.93(5) 2_656 .
Fe4 Fe1 Fe3 62.74(3) . .
Fe2 Fe1 Fe3 61.39(3) . .
S1 Fe1 Fe1 54.97(4) . 2_656
S3 Fe1 Fe1 129.63(6) . 2_656
S2 Fe1 Fe1 127.41(6) . 2_656
S1 Fe1 Fe1 50.76(4) 2_656 2_656
Fe4 Fe1 Fe1 96.96(4) . 2_656
Fe2 Fe1 Fe1 99.94(4) . 2_656
Fe3 Fe1 Fe1 156.57(5) . 2_656
C1 Fe2 S3 106.45(17) . .
C1 Fe2 S4 115.60(18) . .
S3 Fe2 S4 104.86(6) . .
C1 Fe2 S1 113.80(16) . 2_656
S3 Fe2 S1 110.76(6) . 2_656
S4 Fe2 S1 105.06(6) . 2_656
C1 Fe2 Fe1 143.02(18) . .
S3 Fe2 Fe1 55.62(4) . .
S4 Fe2 Fe1 100.90(5) . .
S1 Fe2 Fe1 58.22(4) 2_656 .
C1 Fe2 Fe4 152.41(17) . .
S3 Fe2 Fe4 101.13(5) . .
S4 Fe2 Fe4 54.74(4) . .
S1 Fe2 Fe4 55.06(4) 2_656 .
Fe1 Fe2 Fe4 57.48(3) . .
C1 Fe2 Fe3 137.82(16) . .
S3 Fe2 Fe3 53.78(4) . .
S4 Fe2 Fe3 52.99(5) . .
S1 Fe2 Fe3 108.29(5) 2_656 .
Fe1 Fe2 Fe3 62.05(3) . .
Fe4 Fe2 Fe3 61.28(3) . .
C2 Fe3 S2 113.68(19) . .
C2 Fe3 S4 119.47(19) . .
S2 Fe3 S4 104.06(7) . .
C2 Fe3 S3 109.57(19) . .
S2 Fe3 S3 103.06(6) . .
S4 Fe3 S3 105.49(7) . .
C2 Fe3 Fe2 144.99(18) . .
S2 Fe3 Fe2 100.68(5) . .
S4 Fe3 Fe2 54.00(4) . .
S3 Fe3 Fe2 53.41(5) . .
C2 Fe3 Fe1 143.15(19) . .
S2 Fe3 Fe1 53.74(4) . .
S4 Fe3 Fe1 97.30(5) . .
S3 Fe3 Fe1 53.20(4) . .
Fe2 Fe3 Fe1 56.55(3) . .
C2 Fe3 Fe4 151.52(19) . .
S2 Fe3 Fe4 53.35(5) . .
S4 Fe3 Fe4 53.74(4) . .
S3 Fe3 Fe4 98.57(5) . .
Fe2 Fe3 Fe4 58.41(3) . .
Fe1 Fe3 Fe4 54.87(3) . .
C3 Fe4 S2 110.98(18) . .
C3 Fe4 S4 111.86(18) . .
S2 Fe4 S4 102.21(6) . .
C3 Fe4 S1 111.95(17) . 2_656
S2 Fe4 S1 114.05(6) . 2_656
S4 Fe4 S1 105.25(6) . 2_656
C3 Fe4 Fe1 145.50(17) . .
S2 Fe4 Fe1 56.80(4) . .
S4 Fe4 Fe1 102.52(5) . .
S1 Fe4 Fe1 59.23(4) 2_656 .
C3 Fe4 Fe2 147.02(18) . .
S2 Fe4 Fe2 101.66(5) . .
S4 Fe4 Fe2 54.54(4) . .
S1 Fe4 Fe2 55.46(4) 2_656 .
Fe1 Fe4 Fe2 59.64(3) . .
C3 Fe4 Fe3 140.12(17) . .
S2 Fe4 Fe3 52.59(4) . .
S4 Fe4 Fe3 52.55(5) . .
S1 Fe4 Fe3 107.80(5) 2_656 .
Fe1 Fe4 Fe3 62.39(3) . .
Fe2 Fe4 Fe3 60.32(3) . .
Fe1 S1 Fe4 121.08(7) . 2_656
Fe1 S1 Fe2 127.69(7) . 2_656
Fe4 S1 Fe2 69.48(5) 2_656 2_656
Fe1 S1 Fe1 74.27(5) . 2_656
Fe4 S1 Fe1 64.36(4) 2_656 2_656
Fe2 S1 Fe1 65.88(5) 2_656 2_656
Fe3 S2 Fe4 74.06(6) . .
Fe3 S2 Fe1 73.60(5) . .
Fe4 S2 Fe1 66.76(5) . .
Fe2 S3 Fe1 68.82(5) . .
Fe2 S3 Fe3 72.81(5) . .
Fe1 S3 Fe3 73.30(5) . .
Fe3 S4 Fe2 73.01(5) . .
Fe3 S4 Fe4 73.70(5) . .
Fe2 S4 Fe4 70.73(5) . .
N1 C1 N2 105.2(5) . .
N1 C1 Fe2 126.4(4) . .
N2 C1 Fe2 128.0(5) . .
N4 C2 N3 105.9(5) . .
N4 C2 Fe3 128.5(5) . .
N3 C2 Fe3 125.1(4) . .
N5 C3 N6 104.4(5) . .
N5 C3 Fe4 132.4(4) . .
N6 C3 Fe4 122.4(4) . .
N1 C4 C6 111.9(5) . .
N1 C4 C5 112.5(6) . .
C6 C4 C5 112.6(6) . .
N2 C8 C7 112.5(7) . .
N2 C8 C9 111.7(7) . .
C7 C8 C9 113.0(7) . .
C11 C10 N2 106.7(6) . .
C11 C10 C13 128.0(7) . .
N2 C10 C13 125.3(7) . .
C10 C11 N1 106.2(6) . .
C10 C11 C12 129.0(7) . .
N1 C11 C12 124.8(7) . .
N3 C14 C15 113.5(6) . .
N3 C14 C16 111.3(7) . .
C15 C14 C16 113.7(7) . .
C19 C17 N4 113.2(7) . .
C19 C17 C18 113.5(9) . .
N4 C17 C18 113.1(8) . .
C21 C20 N4 107.6(6) . .
C21 C20 C22 127.8(7) . .
N4 C20 C22 124.6(7) . .
C20 C21 N3 106.4(6) . .
C20 C21 C23 129.5(7) . .
N3 C21 C23 124.0(7) . .
N5 C24 C26 113.8(6) . .
N5 C24 C25 111.4(6) . .
C26 C24 C25 111.4(6) . .
N6 C27 C29 112.9(7) . .
N6 C27 C28 111.8(6) . .
C29 C27 C28 112.7(6) . .
C31 C30 N6 106.7(6) . .
C31 C30 C33 127.2(7) . .
N6 C30 C33 126.0(6) . .
C30 C31 N5 106.3(6) . .
C30 C31 C32 128.8(6) . .
N5 C31 C32 124.9(6) . .
C1 N1 C11 111.4(5) . .
C1 N1 C4 122.5(5) . .
C11 N1 C4 126.0(6) . .
C1 N2 C10 110.5(6) . .
C1 N2 C8 123.1(6) . .
C10 N2 C8 126.2(6) . .
C2 N3 C21 110.7(6) . .
C2 N3 C14 121.4(5) . .
C21 N3 C14 127.5(6) . .
C2 N4 C20 109.3(6) . .
C2 N4 C17 122.7(5) . .
C20 N4 C17 127.8(6) . .
C3 N5 C31 111.0(5) . .
C3 N5 C24 123.0(5) . .
C31 N5 C24 126.0(5) . .
C3 N6 C30 111.7(5) . .
C3 N6 C27 121.0(5) . .
C30 N6 C27 127.2(5) . .

loop_
_geom_bond_atom_site_label_1
_geom_bond_atom_site_label_2
_geom_bond_distance
_geom_bond_site_symmetry_2
Fe1 S1 2.3029(16) .
Fe1 S3 2.3135(16) .
Fe1 S2 2.3259(16) .
Fe1 S1 2.4346(16) 2_656
Fe1 Fe4 2.5542(11) .
Fe1 Fe2 2.6139(12) .
Fe1 Fe3 2.7673(11) .
Fe1 Fe1 2.8619(15) 2_656
Fe2 C1 2.134(6) .
Fe2 S3 2.3116(18) .
Fe2 S4 2.3265(16) .
Fe2 S1 2.3718(15) 2_656
Fe2 Fe4 2.6964(12) .
Fe2 Fe3 2.7502(12) .
Fe3 C2 2.058(6) .
Fe3 S2 2.2933(17) .
Fe3 S4 2.2962(18) .
Fe3 S3 2.3225(17) .
Fe3 Fe4 2.7760(12) .
Fe4 C3 2.102(6) .
Fe4 S2 2.3164(18) .
Fe4 S4 2.3323(17) .
Fe4 S1 2.3602(15) 2_656
S1 Fe4 2.3602(15) 2_656
S1 Fe2 2.3718(15) 2_656
S1 Fe1 2.4346(16) 2_656
C1 N1 1.334(8) .
C1 N2 1.345(8) .
C2 N4 1.341(8) .
C2 N3 1.351(8) .
C3 N5 1.338(7) .
C3 N6 1.363(7) .
C4 N1 1.484(8) .
C4 C6 1.508(10) .
C4 C5 1.522(9) .
C7 C8 1.533(11) .
C8 N2 1.464(9) .
C8 C9 1.561(12) .
C10 C11 1.336(10) .
C10 N2 1.397(9) .
C10 C13 1.536(10) .
C11 N1 1.394(8) .
C11 C12 1.510(10) .
C14 N3 1.484(9) .
C14 C15 1.493(10) .
C14 C16 1.505(10) .
C17 C19 1.466(12) .
C17 N4 1.477(9) .
C17 C18 1.510(13) .
C20 C21 1.324(11) .
C20 N4 1.416(9) .
C20 C22 1.511(10) .
C21 N3 1.397(8) .
C21 C23 1.528(11) .
C24 N5 1.488(8) .
C24 C26 1.528(9) .
C24 C25 1.541(10) .
C27 N6 1.449(8) .
C27 C29 1.493(10) .
C27 C28 1.539(10) .
C30 C31 1.340(9) .
C30 N6 1.381(8) .
C30 C33 1.500(10) .
C31 N5 1.415(8) .
C31 C32 1.541(9) .

loop_
_geom_torsion_atom_site_label_1
_geom_torsion_atom_site_label_2
_geom_torsion_atom_site_label_3
_geom_torsion_atom_site_label_4
_geom_torsion
_geom_torsion_site_symmetry_1
_geom_torsion_site_symmetry_4
S1 Fe1 Fe2 C1 19.8(3) . .
S3 Fe1 Fe2 C1 -70.2(3) . .
S2 Fe1 Fe2 C1 -165.8(3) . .
S1 Fe1 Fe2 C1 88.1(3) 2_656 .
Fe4 Fe1 Fe2 C1 154.2(3) . .
Fe3 Fe1 Fe2 C1 -133.6(3) . .
Fe1 Fe1 Fe2 C1 61.5(3) 2_656 .
S1 Fe1 Fe2 S3 90.07(10) . .
S2 Fe1 Fe2 S3 -95.57(7) . .
S1 Fe1 Fe2 S3 158.29(7) 2_656 .
Fe4 Fe1 Fe2 S3 -135.54(6) . .
Fe3 Fe1 Fe2 S3 -63.41(5) . .
Fe1 Fe1 Fe2 S3 131.68(6) 2_656 .
S1 Fe1 Fe2 S4 -169.29(9) . .
S3 Fe1 Fe2 S4 100.64(7) . .
S2 Fe1 Fe2 S4 5.07(7) . .
S1 Fe1 Fe2 S4 -101.07(6) 2_656 .
Fe4 Fe1 Fe2 S4 -34.90(5) . .
Fe3 Fe1 Fe2 S4 37.23(5) . .
Fe1 Fe1 Fe2 S4 -127.67(6) 2_656 .
S1 Fe1 Fe2 S1 -68.22(10) . 2_656
S3 Fe1 Fe2 S1 -158.29(7) . 2_656
S2 Fe1 Fe2 S1 106.14(6) . 2_656
Fe4 Fe1 Fe2 S1 66.17(5) . 2_656
Fe3 Fe1 Fe2 S1 138.30(5) . 2_656
Fe1 Fe1 Fe2 S1 -26.60(5) 2_656 2_656
S1 Fe1 Fe2 Fe4 -134.39(9) . .
S3 Fe1 Fe2 Fe4 135.54(6) . .
S2 Fe1 Fe2 Fe4 39.97(5) . .
S1 Fe1 Fe2 Fe4 -66.17(5) 2_656 .
Fe3 Fe1 Fe2 Fe4 72.13(3) . .
Fe1 Fe1 Fe2 Fe4 -92.78(4) 2_656 .
S1 Fe1 Fe2 Fe3 153.48(9) . .
S3 Fe1 Fe2 Fe3 63.41(5) . .
S2 Fe1 Fe2 Fe3 -32.15(5) . .
S1 Fe1 Fe2 Fe3 -138.30(5) 2_656 .
Fe4 Fe1 Fe2 Fe3 -72.13(3) . .
Fe1 Fe1 Fe2 Fe3 -164.90(5) 2_656 .
C1 Fe2 Fe3 C2 2.8(4) . .
S3 Fe2 Fe3 C2 -70.6(3) . .
S4 Fe2 Fe3 C2 91.3(3) . .
S1 Fe2 Fe3 C2 -173.3(3) 2_656 .
Fe1 Fe2 Fe3 C2 -136.8(3) . .
Fe4 Fe2 Fe3 C2 157.0(3) . .
C1 Fe2 Fe3 S2 171.8(3) . .
S3 Fe2 Fe3 S2 98.41(7) . .
S4 Fe2 Fe3 S2 -99.70(7) . .
S1 Fe2 Fe3 S2 -4.33(7) 2_656 .
Fe1 Fe2 Fe3 S2 32.22(5) . .
Fe4 Fe2 Fe3 S2 -33.99(5) . .
C1 Fe2 Fe3 S4 -88.5(3) . .
S3 Fe2 Fe3 S4 -161.88(7) . .
S1 Fe2 Fe3 S4 95.37(7) 2_656 .
Fe1 Fe2 Fe3 S4 131.93(6) . .
Fe4 Fe2 Fe3 S4 65.71(5) . .
C1 Fe2 Fe3 S3 73.4(3) . .
S4 Fe2 Fe3 S3 161.88(7) . .
S1 Fe2 Fe3 S3 -102.74(7) 2_656 .
Fe1 Fe2 Fe3 S3 -66.19(5) . .
Fe4 Fe2 Fe3 S3 -132.40(6) . .
C1 Fe2 Fe3 Fe1 139.6(3) . .
S3 Fe2 Fe3 Fe1 66.19(5) . .
S4 Fe2 Fe3 Fe1 -131.93(6) . .
S1 Fe2 Fe3 Fe1 -36.55(5) 2_656 .
Fe4 Fe2 Fe3 Fe1 -66.22(3) . .
C1 Fe2 Fe3 Fe4 -154.2(3) . .
S3 Fe2 Fe3 Fe4 132.40(6) . .
S4 Fe2 Fe3 Fe4 -65.71(5) . .
S1 Fe2 Fe3 Fe4 29.66(5) 2_656 .
Fe1 Fe2 Fe3 Fe4 66.22(3) . .
S1 Fe1 Fe3 C2 -10.9(3) . .
S3 Fe1 Fe3 C2 72.5(3) . .
S2 Fe1 Fe3 C2 -81.5(3) . .
S1 Fe1 Fe3 C2 174.0(3) 2_656 .
Fe4 Fe1 Fe3 C2 -148.6(3) . .
Fe2 Fe1 Fe3 C2 139.1(3) . .
Fe1 Fe1 Fe3 C2 179.2(3) 2_656 .
S1 Fe1 Fe3 S2 70.57(11) . .
S3 Fe1 Fe3 S2 153.98(8) . .
S1 Fe1 Fe3 S2 -104.52(7) 2_656 .
Fe4 Fe1 Fe3 S2 -67.11(6) . .
Fe2 Fe1 Fe3 S2 -139.47(6) . .
Fe1 Fe1 Fe3 S2 -99.28(13) 2_656 .
S1 Fe1 Fe3 S4 172.68(10) . .
S3 Fe1 Fe3 S4 -103.91(7) . .
S2 Fe1 Fe3 S4 102.11(7) . .
S1 Fe1 Fe3 S4 -2.41(7) 2_656 .
Fe4 Fe1 Fe3 S4 35.00(5) . .
Fe2 Fe1 Fe3 S4 -37.36(5) . .
Fe1 Fe1 Fe3 S4 2.83(14) 2_656 .
S1 Fe1 Fe3 S3 -83.41(11) . .
S2 Fe1 Fe3 S3 -153.98(8) . .
S1 Fe1 Fe3 S3 101.50(7) 2_656 .
Fe4 Fe1 Fe3 S3 138.91(6) . .
Fe2 Fe1 Fe3 S3 66.55(6) . .
Fe1 Fe1 Fe3 S3 106.74(14) 2_656 .
S1 Fe1 Fe3 Fe2 -149.96(10) . .
S3 Fe1 Fe3 Fe2 -66.55(6) . .
S2 Fe1 Fe3 Fe2 139.47(6) . .
S1 Fe1 Fe3 Fe2 34.95(5) 2_656 .
Fe4 Fe1 Fe3 Fe2 72.36(4) . .
Fe1 Fe1 Fe3 Fe2 40.19(12) 2_656 .
S1 Fe1 Fe3 Fe4 137.67(10) . .
S3 Fe1 Fe3 Fe4 -138.91(6) . .
S2 Fe1 Fe3 Fe4 67.11(6) . .
S1 Fe1 Fe3 Fe4 -37.41(5) 2_656 .
Fe2 Fe1 Fe3 Fe4 -72.36(4) . .
Fe1 Fe1 Fe3 Fe4 -32.17(12) 2_656 .
S1 Fe1 Fe4 C3 -8.3(3) . .
S3 Fe1 Fe4 C3 173.4(3) . .
S2 Fe1 Fe4 C3 78.7(3) . .
S1 Fe1 Fe4 C3 -84.4(3) 2_656 .
Fe2 Fe1 Fe4 C3 -149.8(3) . .
Fe3 Fe1 Fe4 C3 140.2(3) . .
Fe1 Fe1 Fe4 C3 -52.2(3) 2_656 .
S1 Fe1 Fe4 S2 -86.95(9) . .
S3 Fe1 Fe4 S2 94.74(7) . .
S1 Fe1 Fe4 S2 -163.02(7) 2_656 .
Fe2 Fe1 Fe4 S2 131.55(5) . .
Fe3 Fe1 Fe4 S2 61.51(5) . .
Fe1 Fe1 Fe4 S2 -130.81(6) 2_656 .
S1 Fe1 Fe4 S4 176.53(8) . .
S3 Fe1 Fe4 S4 -1.78(7) . .
S2 Fe1 Fe4 S4 -96.52(7) . .
S1 Fe1 Fe4 S4 100.45(6) 2_656 .
Fe2 Fe1 Fe4 S4 35.03(5) . .
Fe3 Fe1 Fe4 S4 -35.02(5) . .
Fe1 Fe1 Fe4 S4 132.67(6) 2_656 .
S1 Fe1 Fe4 S1 76.08(9) . 2_656
S3 Fe1 Fe4 S1 -102.24(6) . 2_656
S2 Fe1 Fe4 S1 163.02(7) . 2_656
Fe2 Fe1 Fe4 S1 -65.42(5) . 2_656
Fe3 Fe1 Fe4 S1 -135.47(5) . 2_656
Fe1 Fe1 Fe4 S1 32.22(5) 2_656 2_656
S1 Fe1 Fe4 Fe2 141.50(8) . .
S3 Fe1 Fe4 Fe2 -36.81(5) . .
S2 Fe1 Fe4 Fe2 -131.55(5) . .
S1 Fe1 Fe4 Fe2 65.42(5) 2_656 .
Fe3 Fe1 Fe4 Fe2 -70.05(3) . .
Fe1 Fe1 Fe4 Fe2 97.64(4) 2_656 .
S1 Fe1 Fe4 Fe3 -148.45(8) . .
S3 Fe1 Fe4 Fe3 33.23(5) . .
S2 Fe1 Fe4 Fe3 -61.51(5) . .
S1 Fe1 Fe4 Fe3 135.47(5) 2_656 .
Fe2 Fe1 Fe4 Fe3 70.05(3) . .
Fe1 Fe1 Fe4 Fe3 167.69(5) 2_656 .
C1 Fe2 Fe4 C3 2.8(5) . .
S3 Fe2 Fe4 C3 -175.5(3) . .
S4 Fe2 Fe4 C3 -75.0(3) . .
S1 Fe2 Fe4 C3 76.9(3) 2_656 .
Fe1 Fe2 Fe4 C3 148.4(3) . .
Fe3 Fe2 Fe4 C3 -138.1(3) . .
C1 Fe2 Fe4 S2 174.6(4) . .
S3 Fe2 Fe4 S2 -3.65(6) . .
S4 Fe2 Fe4 S2 96.78(7) . .
S1 Fe2 Fe4 S2 -111.29(7) 2_656 .
Fe1 Fe2 Fe4 S2 -39.74(5) . .
Fe3 Fe2 Fe4 S2 33.73(5) . .
C1 Fe2 Fe4 S4 77.8(4) . .
S3 Fe2 Fe4 S4 -100.43(7) . .
S1 Fe2 Fe4 S4 151.93(8) 2_656 .
Fe1 Fe2 Fe4 S4 -136.53(6) . .
Fe3 Fe2 Fe4 S4 -63.05(5) . .
C1 Fe2 Fe4 S1 -74.1(4) . 2_656
S3 Fe2 Fe4 S1 107.65(7) . 2_656
S4 Fe2 Fe4 S1 -151.93(8) . 2_656
Fe1 Fe2 Fe4 S1 71.55(5) . 2_656
Fe3 Fe2 Fe4 S1 145.03(6) . 2_656
C1 Fe2 Fe4 Fe1 -145.6(4) . .
S3 Fe2 Fe4 Fe1 36.10(5) . .
S4 Fe2 Fe4 Fe1 136.53(6) . .
S1 Fe2 Fe4 Fe1 -71.55(5) 2_656 .
Fe3 Fe2 Fe4 Fe1 73.48(3) . .
C1 Fe2 Fe4 Fe3 140.9(4) . .
S3 Fe2 Fe4 Fe3 -37.38(5) . .
S4 Fe2 Fe4 Fe3 63.05(5) . .
S1 Fe2 Fe4 Fe3 -145.03(6) 2_656 .
Fe1 Fe2 Fe4 Fe3 -73.48(3) . .
C2 Fe3 Fe4 C3 -6.5(5) . .
S2 Fe3 Fe4 C3 -77.7(3) . .
S4 Fe3 Fe4 C3 79.3(3) . .
S3 Fe3 Fe4 C3 -177.7(3) . .
Fe2 Fe3 Fe4 C3 145.5(3) . .
Fe1 Fe3 Fe4 C3 -145.5(3) . .
C2 Fe3 Fe4 S2 71.2(4) . .
S4 Fe3 Fe4 S2 157.08(8) . .
S3 Fe3 Fe4 S2 -99.95(7) . .
Fe2 Fe3 Fe4 S2 -136.79(6) . .
Fe1 Fe3 Fe4 S2 -67.79(5) . .
C2 Fe3 Fe4 S4 -85.8(4) . .
S2 Fe3 Fe4 S4 -157.08(8) . .
S3 Fe3 Fe4 S4 102.97(7) . .
Fe2 Fe3 Fe4 S4 66.13(5) . .
Fe1 Fe3 Fe4 S4 135.12(6) . .
C2 Fe3 Fe4 S1 178.3(4) . 2_656
S2 Fe3 Fe4 S1 107.06(7) . 2_656
S4 Fe3 Fe4 S1 -95.86(7) . 2_656
S3 Fe3 Fe4 S1 7.11(7) . 2_656
Fe2 Fe3 Fe4 S1 -29.73(5) . 2_656
Fe1 Fe3 Fe4 S1 39.26(5) . 2_656
C2 Fe3 Fe4 Fe1 139.0(4) . .
S2 Fe3 Fe4 Fe1 67.79(5) . .
S4 Fe3 Fe4 Fe1 -135.12(6) . .
S3 Fe3 Fe4 Fe1 -32.15(5) . .
Fe2 Fe3 Fe4 Fe1 -68.99(3) . .
C2 Fe3 Fe4 Fe2 -152.0(4) . .
S2 Fe3 Fe4 Fe2 136.79(6) . .
S4 Fe3 Fe4 Fe2 -66.13(5) . .
S3 Fe3 Fe4 Fe2 36.84(5) . .
Fe1 Fe3 Fe4 Fe2 68.99(3) . .
S3 Fe1 S1 Fe4 75.04(9) . 2_656
S2 Fe1 S1 Fe4 -167.06(7) . 2_656
S1 Fe1 S1 Fe4 -45.99(6) 2_656 2_656
Fe4 Fe1 S1 Fe4 -103.13(9) . 2_656
Fe2 Fe1 S1 Fe4 7.04(13) . 2_656
Fe3 Fe1 S1 Fe4 138.92(8) . 2_656
Fe1 Fe1 S1 Fe4 -45.99(6) 2_656 2_656
S3 Fe1 S1 Fe2 162.08(8) . 2_656
S2 Fe1 S1 Fe2 -80.01(10) . 2_656
S1 Fe1 S1 Fe2 41.05(7) 2_656 2_656
Fe4 Fe1 S1 Fe2 -16.09(13) . 2_656
Fe2 Fe1 S1 Fe2 94.08(11) . 2_656
Fe3 Fe1 S1 Fe2 -134.04(8) . 2_656
Fe1 Fe1 S1 Fe2 41.05(7) 2_656 2_656
S3 Fe1 S1 Fe1 121.03(7) . 2_656
S2 Fe1 S1 Fe1 -121.07(6) . 2_656
S1 Fe1 S1 Fe1 0.0 2_656 2_656
Fe4 Fe1 S1 Fe1 -57.14(7) . 2_656
Fe2 Fe1 S1 Fe1 53.03(8) . 2_656
Fe3 Fe1 S1 Fe1 -175.09(10) . 2_656
C2 Fe3 S2 Fe4 -150.5(2) . .
S4 Fe3 S2 Fe4 -18.89(6) . .
S3 Fe3 S2 Fe4 91.03(6) . .
Fe2 Fe3 S2 Fe4 36.41(5) . .
Fe1 Fe3 S2 Fe4 69.90(4) . .
C2 Fe3 S2 Fe1 139.6(2) . .
S4 Fe3 S2 Fe1 -88.78(6) . .
S3 Fe3 S2 Fe1 21.14(6) . .
Fe2 Fe3 S2 Fe1 -33.49(5) . .
Fe4 Fe3 S2 Fe1 -69.90(4) . .
C3 Fe4 S2 Fe3 137.85(18) . .
S4 Fe4 S2 Fe3 18.44(6) . .
S1 Fe4 S2 Fe3 -94.60(6) 2_656 .
Fe1 Fe4 S2 Fe3 -78.65(5) . .
Fe2 Fe4 S2 Fe3 -37.40(5) . .
C3 Fe4 S2 Fe1 -143.50(18) . .
S4 Fe4 S2 Fe1 97.09(6) . .
S1 Fe4 S2 Fe1 -15.95(6) 2_656 .
Fe2 Fe4 S2 Fe1 41.25(4) . .
Fe3 Fe4 S2 Fe1 78.65(5) . .
S1 Fe1 S2 Fe3 -147.59(6) . .
S3 Fe1 S2 Fe3 -21.16(6) . .
S1 Fe1 S2 Fe3 94.42(6) 2_656 .
Fe4 Fe1 S2 Fe3 79.32(5) . .
Fe2 Fe1 S2 Fe3 36.00(5) . .
Fe1 Fe1 S2 Fe3 150.40(7) 2_656 .
S1 Fe1 S2 Fe4 133.08(6) . .
S3 Fe1 S2 Fe4 -100.48(6) . .
S1 Fe1 S2 Fe4 15.10(6) 2_656 .
Fe2 Fe1 S2 Fe4 -43.33(4) . .
Fe3 Fe1 S2 Fe4 -79.32(5) . .
Fe1 Fe1 S2 Fe4 71.07(7) 2_656 .
C1 Fe2 S3 Fe1 143.83(17) . .
S4 Fe2 S3 Fe1 -93.19(6) . .
S1 Fe2 S3 Fe1 19.65(6) 2_656 .
Fe4 Fe2 S3 Fe1 -37.01(4) . .
Fe3 Fe2 S3 Fe1 -78.30(5) . .
C1 Fe2 S3 Fe3 -137.87(17) . .
S4 Fe2 S3 Fe3 -14.88(6) . .
S1 Fe2 S3 Fe3 97.95(6) 2_656 .
Fe1 Fe2 S3 Fe3 78.30(5) . .
Fe4 Fe2 S3 Fe3 41.30(5) . .
S1 Fe1 S3 Fe2 -138.42(6) . .
S2 Fe1 S3 Fe2 98.52(6) . .
S1 Fe1 S3 Fe2 -18.85(6) 2_656 .
Fe4 Fe1 S3 Fe2 40.30(5) . .
Fe3 Fe1 S3 Fe2 77.60(5) . .
Fe1 Fe1 S3 Fe2 -72.77(8) 2_656 .
S1 Fe1 S3 Fe3 143.98(6) . .
S2 Fe1 S3 Fe3 20.91(6) . .
S1 Fe1 S3 Fe3 -96.45(6) 2_656 .
Fe4 Fe1 S3 Fe3 -37.30(5) . .
Fe2 Fe1 S3 Fe3 -77.60(5) . .
Fe1 Fe1 S3 Fe3 -150.37(7) 2_656 .
C2 Fe3 S3 Fe2 145.0(2) . .
S2 Fe3 S3 Fe2 -93.72(6) . .
S4 Fe3 S3 Fe2 15.13(6) . .
Fe1 Fe3 S3 Fe2 -72.43(4) . .
Fe4 Fe3 S3 Fe2 -39.50(5) . .
C2 Fe3 S3 Fe1 -142.6(2) . .
S2 Fe3 S3 Fe1 -21.29(6) . .
S4 Fe3 S3 Fe1 87.56(6) . .
Fe2 Fe3 S3 Fe1 72.43(4) . .
Fe4 Fe3 S3 Fe1 32.93(5) . .
C2 Fe3 S4 Fe2 -138.8(2) . .
S2 Fe3 S4 Fe2 93.11(6) . .
S3 Fe3 S4 Fe2 -15.02(6) . .
Fe1 Fe3 S4 Fe2 38.75(4) . .
Fe4 Fe3 S4 Fe2 74.32(4) . .
C2 Fe3 S4 Fe4 146.9(2) . .
S2 Fe3 S4 Fe4 18.79(6) . .
S3 Fe3 S4 Fe4 -89.34(6) . .
Fe2 Fe3 S4 Fe4 -74.32(4) . .
Fe1 Fe3 S4 Fe4 -35.58(4) . .
C1 Fe2 S4 Fe3 131.91(18) . .
S3 Fe2 S4 Fe3 15.04(6) . .
S1 Fe2 S4 Fe3 -101.78(6) 2_656 .
Fe1 Fe2 S4 Fe3 -42.01(5) . .
Fe4 Fe2 S4 Fe3 -78.23(5) . .
C1 Fe2 S4 Fe4 -149.87(18) . .
S3 Fe2 S4 Fe4 93.27(6) . .
S1 Fe2 S4 Fe4 -23.55(6) 2_656 .
Fe1 Fe2 S4 Fe4 36.21(5) . .
Fe3 Fe2 S4 Fe4 78.23(5) . .
C3 Fe4 S4 Fe3 -137.24(18) . .
S2 Fe4 S4 Fe3 -18.45(6) . .
S1 Fe4 S4 Fe3 100.97(6) 2_656 .
Fe1 Fe4 S4 Fe3 39.82(5) . .
Fe2 Fe4 S4 Fe3 77.28(5) . .
C3 Fe4 S4 Fe2 145.49(18) . .
S2 Fe4 S4 Fe2 -95.73(6) . .
S1 Fe4 S4 Fe2 23.69(6) 2_656 .
Fe1 Fe4 S4 Fe2 -37.45(5) . .
Fe3 Fe4 S4 Fe2 -77.28(5) . .
S3 Fe2 C1 N1 -78.7(5) . .
S4 Fe2 C1 N1 165.3(5) . .
S1 Fe2 C1 N1 43.5(6) 2_656 .
Fe1 Fe2 C1 N1 -24.7(7) . .
Fe4 Fe2 C1 N1 103.0(6) . .
Fe3 Fe2 C1 N1 -132.4(4) . .
S3 Fe2 C1 N2 92.2(6) . .
S4 Fe2 C1 N2 -23.8(6) . .
S1 Fe2 C1 N2 -145.5(5) 2_656 .
Fe1 Fe2 C1 N2 146.3(4) . .
Fe4 Fe2 C1 N2 -86.0(6) . .
Fe3 Fe2 C1 N2 38.5(7) . .
S2 Fe3 C2 N4 123.3(6) . .
S4 Fe3 C2 N4 -0.2(7) . .
S3 Fe3 C2 N4 -122.0(6) . .
Fe2 Fe3 C2 N4 -68.5(7) . .
Fe1 Fe3 C2 N4 -176.1(4) . .
Fe4 Fe3 C2 N4 67.3(8) . .
S2 Fe3 C2 N3 -65.2(6) . .
S4 Fe3 C2 N3 171.3(5) . .
S3 Fe3 C2 N3 49.5(6) . .
Fe2 Fe3 C2 N3 103.0(6) . .
Fe1 Fe3 C2 N3 -4.7(8) . .
Fe4 Fe3 C2 N3 -121.3(5) . .
S2 Fe4 C3 N5 123.7(6) . .
S4 Fe4 C3 N5 -122.9(6) . .
S1 Fe4 C3 N5 -5.0(7) 2_656 .
Fe1 Fe4 C3 N5 62.2(7) . .
Fe2 Fe4 C3 N5 -64.9(7) . .
Fe3 Fe4 C3 N5 179.9(4) . .
S2 Fe4 C3 N6 -68.5(5) . .
S4 Fe4 C3 N6 45.0(6) . .
S1 Fe4 C3 N6 162.8(5) 2_656 .
Fe1 Fe4 C3 N6 -129.9(4) . .
Fe2 Fe4 C3 N6 103.0(5) . .
Fe3 Fe4 C3 N6 -12.2(7) . .
N2 C10 C11 N1 0.2(8) . .
C13 C10 C11 N1 -178.5(8) . .
N2 C10 C11 C12 178.1(9) . .
C13 C10 C11 C12 -0.6(15) . .
N4 C20 C21 N3 -0.9(8) . .
C22 C20 C21 N3 178.5(7) . .
N4 C20 C21 C23 176.0(8) . .
C22 C20 C21 C23 -4.6(14) . .
N6 C30 C31 N5 -0.5(8) . .
C33 C30 C31 N5 -177.0(8) . .
N6 C30 C31 C32 176.9(7) . .
C33 C30 C31 C32 0.4(14) . .
N2 C1 N1 C11 -0.3(7) . .
Fe2 C1 N1 C11 172.3(5) . .
N2 C1 N1 C4 -175.8(5) . .
Fe2 C1 N1 C4 -3.1(8) . .
C10 C11 N1 C1 0.1(8) . .
C12 C11 N1 C1 -177.9(8) . .
C10 C11 N1 C4 175.3(6) . .
C12 C11 N1 C4 -2.7(12) . .
C6 C4 N1 C1 102.0(7) . .
C5 C4 N1 C1 -130.1(7) . .
C6 C4 N1 C11 -72.8(8) . .
C5 C4 N1 C11 55.2(9) . .
N1 C1 N2 C10 0.5(7) . .
Fe2 C1 N2 C10 -172.0(5) . .
N1 C1 N2 C8 175.7(6) . .
Fe2 C1 N2 C8 3.2(9) . .
C11 C10 N2 C1 -0.5(8) . .
C13 C10 N2 C1 178.3(7) . .
C11 C10 N2 C8 -175.5(7) . .
C13 C10 N2 C8 3.3(12) . .
C7 C8 N2 C1 -107.3(8) . .
C9 C8 N2 C1 124.5(7) . .
C7 C8 N2 C10 67.1(10) . .
C9 C8 N2 C10 -61.1(10) . .
N4 C2 N3 C21 -2.5(7) . .
Fe3 C2 N3 C21 -175.6(5) . .
N4 C2 N3 C14 -175.5(6) . .
Fe3 C2 N3 C14 11.4(9) . .
C20 C21 N3 C2 2.2(8) . .
C23 C21 N3 C2 -174.9(7) . .
C20 C21 N3 C14 174.6(6) . .
C23 C21 N3 C14 -2.5(11) . .
C15 C14 N3 C2 -127.6(7) . .
C16 C14 N3 C2 102.7(8) . .
C15 C14 N3 C21 60.8(9) . .
C16 C14 N3 C21 -69.0(10) . .
N3 C2 N4 C20 1.9(7) . .
Fe3 C2 N4 C20 174.7(5) . .
N3 C2 N4 C17 176.8(6) . .
Fe3 C2 N4 C17 -10.4(10) . .
C21 C20 N4 C2 -0.6(8) . .
C22 C20 N4 C2 179.9(7) . .
C21 C20 N4 C17 -175.2(7) . .
C22 C20 N4 C17 5.4(12) . .
C19 C17 N4 C2 -114.9(8) . .
C18 C17 N4 C2 114.2(9) . .
C19 C17 N4 C20 59.0(11) . .
C18 C17 N4 C20 -71.9(10) . .
N6 C3 N5 C31 -2.0(7) . .
Fe4 C3 N5 C31 167.4(5) . .
N6 C3 N5 C24 176.1(5) . .
Fe4 C3 N5 C24 -14.5(9) . .
C30 C31 N5 C3 1.6(8) . .
C32 C31 N5 C3 -175.9(7) . .
C30 C31 N5 C24 -176.4(6) . .
C32 C31 N5 C24 6.0(11) . .
C26 C24 N5 C3 -127.3(7) . .
C25 C24 N5 C3 105.7(7) . .
C26 C24 N5 C31 50.5(9) . .
C25 C24 N5 C31 -76.5(8) . .
N5 C3 N6 C30 1.7(8) . .
Fe4 C3 N6 C30 -169.1(5) . .
N5 C3 N6 C27 -173.3(6) . .
Fe4 C3 N6 C27 16.0(8) . .
C31 C30 N6 C3 -0.7(9) . .
C33 C30 N6 C3 175.8(8) . .
C31 C30 N6 C27 173.8(7) . .
C33 C30 N6 C27 -9.6(13) . .
C29 C27 N6 C3 108.5(7) . .
C28 C27 N6 C3 -123.1(7) . .
C29 C27 N6 C30 -65.6(9) . .
C28 C27 N6 C30 62.7(10) . .
